data_2311400
loop_
_publ_author_name
'Ogbeide, K. Osahon'
'Mujeeb-Ur-Rehman, ?'
'Owolabi, J. Bodunde'
'Falodun, Abiodun'
'Choudhary, M. Iqbal'
'Yousuf, Sammer'

_publ_section_title
;
 Crystal structure and Hirshfeld surface analysis of pulcherrin J.
;
_journal_coeditor_code HB7687
_journal_issue 'Pt 10'
_journal_name_full 'Acta crystallographica. Section E, Crystallographic communications'
_journal_page_first 1572
_journal_page_last 1575
_journal_paper_doi 10.1107/S2056989017011239
_journal_volume 73
_journal_year 2017
_chemical_formula_moiety 'C29 H36 O4'
_chemical_formula_sum 'C29 H36 O4'
_chemical_formula_weight 448.58
_chemical_name_common 'Pulcherrin J'
_chemical_name_systematic
'(4a<i>R</i>,5<i>S</i>,6a<i>R</i>,11a<i>R</i>,11b<i>R</i>)-4a-Hydroxy-4,4,11b-trimethyl-1,2,3,4,4a,5,6,6a,7,11,11a,11b-dodecahydrophenanthro[3,2-<i>b</i>]furan-5-yl cinnamate'
_space_group_IT_number 19
_space_group_name_Hall 'P 2ac 2ab'
_space_group_name_H-M_alt 'P 21 21 21'
_symmetry_cell_setting orthorhombic
_symmetry_space_group_name_H-M 'P 21 21 21'
_atom_sites_solution_hydrogens geom
_atom_sites_solution_primary direct
_atom_sites_solution_secondary difmap
_audit_creation_method SHELXL-97
_cell_angle_alpha 90.00
_cell_angle_beta 90.00
_cell_angle_gamma 90.00
_cell_formula_units_Z 4
_cell_length_a 6.6663(3)
_cell_length_b 10.6256(5)
_cell_length_c 33.3005(17)
_cell_measurement_reflns_used 6933
_cell_measurement_temperature 100(2)
_cell_measurement_theta_max 66.51
_cell_measurement_theta_min 2.65
_cell_volume 2358.8(2)
_computing_cell_refinement
;
SAINT (Bruker, 2009)
;
_computing_data_collection
;
SMART (Bruker, 2009)
;
_computing_data_reduction
;
SAINT (Bruker, 2009)
;
_computing_molecular_graphics
;
SHELXTL (Sheldrick, 2008)
;
_computing_publication_material
;
SHELXTL (Sheldrick, 2008), PLATON (Spek, 2009) and publCIF
(Westrip, 2010)
;
_computing_structure_refinement
;
SHELXL2016 (Sheldrick, 2015b)
;
_computing_structure_solution
;
SHELXT2014 (Sheldrick, 2015a)
;
_diffrn_ambient_temperature 100(2)
_diffrn_measured_fraction_theta_full 0.992
_diffrn_measured_fraction_theta_max 0.993
_diffrn_measurement_device_type 'Bruker SMART APEX CCD'
_diffrn_measurement_method '\w scans'
_diffrn_radiation_monochromator graphite
_diffrn_radiation_source 'fine-focus sealed tube'
_diffrn_radiation_type CuK\a
_diffrn_radiation_wavelength 1.54178
_diffrn_reflns_av_R_equivalents 0.0735
_diffrn_reflns_av_sigmaI/netI 0.0550
_diffrn_reflns_limit_h_max 4
_diffrn_reflns_limit_h_min -7
_diffrn_reflns_limit_k_max 12
_diffrn_reflns_limit_k_min -11
_diffrn_reflns_limit_l_max 39
_diffrn_reflns_limit_l_min -39
_diffrn_reflns_number 18537
_diffrn_reflns_theta_full 66.78
_diffrn_reflns_theta_max 66.78
_diffrn_reflns_theta_min 2.65
_exptl_absorpt_coefficient_mu 0.652
_exptl_absorpt_correction_T_max 0.9497
_exptl_absorpt_correction_T_min 0.9200
_exptl_absorpt_correction_type multi-scan
_exptl_absorpt_process_details
;
(SADABS; Bruker, 2009)
;
_exptl_crystal_colour colourless
_exptl_crystal_density_diffrn 1.263
_exptl_crystal_density_method 'not measured'
_exptl_crystal_description Plate
_exptl_crystal_F_000 968
_exptl_crystal_size_max 0.13
_exptl_crystal_size_mid 0.12
_exptl_crystal_size_min 0.08
_refine_diff_density_max 0.152
_refine_diff_density_min -0.265
_refine_ls_abs_structure_details
;
Flack (1983)
;
_refine_ls_abs_structure_Flack -0.18(19)
_refine_ls_extinction_method none
_refine_ls_goodness_of_fit_ref 1.047
_refine_ls_hydrogen_treatment mixed
_refine_ls_matrix_type full
_refine_ls_number_parameters 306
_refine_ls_number_reflns 4124
_refine_ls_number_restraints 0
_refine_ls_restrained_S_all 1.047
_refine_ls_R_factor_all 0.0531
_refine_ls_R_factor_gt 0.0384
_refine_ls_shift/su_max 0.000
_refine_ls_shift/su_mean 0.000
_refine_ls_structure_factor_coef Fsqd
_refine_ls_weighting_details 'calc w=1/[\s^2^(Fo^2^)+(0.0398P)^2^+0.0469P] where P=(Fo^2^+2Fc^2^)/3'
_refine_ls_weighting_scheme calc
_refine_ls_wR_factor_gt 0.0769
_refine_ls_wR_factor_ref 0.0817
_reflns_number_gt 3499
_reflns_number_total 4124
_reflns_threshold_expression I>2\s(I)
_cod_data_source_file hb7687sup1.cif
_cod_data_source_block I
_cod_database_code 2311400

loop_
_symmetry_equiv_pos_as_xyz
'x, y, z'
'-x+1/2, -y, z+1/2'
'-x, y+1/2, -z+1/2'
'x+1/2, -y+1/2, -z'

loop_
_atom_site_type_symbol
_atom_site_label
_atom_site_fract_x
_atom_site_fract_y
_atom_site_fract_z
_atom_site_U_iso_or_equiv
_atom_site_adp_type
_atom_site_calc_flag
_atom_site_refinement_flags
_atom_site_occupancy
_atom_site_symmetry_multiplicity
O O1 0.37182(19) -0.05535(13) 0.57637(4) 0.0171(3) Uani d . 1 1
O O2 -0.0950(2) -0.16046(14) 0.40894(4) 0.0144(3) Uani d . 1 1
O O3 0.12570(19) 0.13663(12) 0.38017(4) 0.0154(3) Uani d . 1 1
O O4 -0.1179(2) 0.21242(13) 0.33934(4) 0.0201(3) Uani d . 1 1
C C1 0.2954(3) -0.11384(19) 0.50647(5) 0.0154(4) Uani d . 1 1
H H1A 0.2679 -0.2023 0.5140 0.018 Uiso calc R 1 1
H H1B 0.4367 -0.1082 0.4974 0.018 Uiso calc R 1 1
C C2 0.2654(3) -0.03178(19) 0.54176(6) 0.0138(4) Uani d . 1 1
C C3 0.1496(3) 0.07066(18) 0.54590(6) 0.0140(4) Uani d . 1 1
C C5 0.0101(3) 0.1140(2) 0.51340(5) 0.0146(4) Uani d . 1 1
H H5 0.0140 0.2081 0.5128 0.017 Uiso calc R 1 1
C C6 0.0901(3) 0.06556(18) 0.47230(6) 0.0124(4) Uani d . 1 1
H H6 0.2106 0.1170 0.4652 0.015 Uiso calc R 1 1
C C7 -0.0671(3) 0.08691(18) 0.43950(6) 0.0142(4) Uani d . 1 1
H H7A -0.1916 0.0427 0.4475 0.017 Uiso calc R 1 1
H H7B -0.0980 0.1780 0.4385 0.017 Uiso calc R 1 1
C C8 -0.0108(3) 0.04400(18) 0.39731(6) 0.0131(4) Uani d . 1 1
H H8 -0.1356 0.0430 0.3807 0.016 Uiso calc R 1 1
C C9 0.0806(3) -0.08998(18) 0.39668(5) 0.0130(4) Uani d . 1 1
C C10 0.2459(3) -0.10865(19) 0.42973(6) 0.0134(4) Uani d . 1 1
C C11 0.1536(3) -0.07380(18) 0.47164(5) 0.0118(4) Uani d . 1 1
H H11 0.0282 -0.1246 0.4746 0.014 Uiso calc R 1 1
C C12 0.3090(3) -0.24846(18) 0.43029(6) 0.0155(4) Uani d . 1 1
H H12A 0.4232 -0.2586 0.4490 0.019 Uiso calc R 1 1
H H12B 0.1960 -0.2993 0.4408 0.019 Uiso calc R 1 1
C C13 0.3700(3) -0.3000(2) 0.38903(6) 0.0198(5) Uani d . 1 1
H H13A 0.4947 -0.2579 0.3801 0.024 Uiso calc R 1 1
H H13B 0.3975 -0.3912 0.3913 0.024 Uiso calc R 1 1
C C14 0.2051(3) -0.27836(19) 0.35786(6) 0.0188(5) Uani d . 1 1
H H14A 0.0863 -0.3291 0.3654 0.023 Uiso calc R 1 1
H H14B 0.2530 -0.3090 0.3315 0.023 Uiso calc R 1 1
C C15 0.1407(3) -0.13918(19) 0.35356(6) 0.0167(5) Uani d . 1 1
C C16 0.3124(3) -0.0690(2) 0.33183(6) 0.0242(5) Uani d . 1 1
H H16A 0.2714 0.0179 0.3264 0.036 Uiso calc R 1 1
H H16B 0.3425 -0.1115 0.3064 0.036 Uiso calc R 1 1
H H16C 0.4323 -0.0690 0.3489 0.036 Uiso calc R 1 1
C C17 -0.0416(3) -0.1347(2) 0.32547(6) 0.0231(5) Uani d . 1 1
H H17A -0.1533 -0.1808 0.3377 0.035 Uiso calc R 1 1
H H17B -0.0068 -0.1734 0.2997 0.035 Uiso calc R 1 1
H H17C -0.0812 -0.0469 0.3211 0.035 Uiso calc R 1 1
C C18 0.4348(3) -0.02606(19) 0.42266(6) 0.0161(4) Uani d . 1 1
H H18A 0.3971 0.0497 0.4077 0.024 Uiso calc R 1 1
H H18B 0.5341 -0.0740 0.4072 0.024 Uiso calc R 1 1
H H18C 0.4925 -0.0018 0.4486 0.024 Uiso calc R 1 1
C C19 -0.2055(3) 0.0740(2) 0.52362(6) 0.0175(4) Uani d . 1 1
H H19A -0.2174 -0.0176 0.5213 0.026 Uiso calc R 1 1
H H19B -0.2990 0.1144 0.5049 0.026 Uiso calc R 1 1
H H19C -0.2375 0.0998 0.5511 0.026 Uiso calc R 1 1
C C20 0.1840(3) 0.11595(19) 0.58590(6) 0.0172(4) Uani d . 1 1
H H20 0.1234 0.1873 0.5981 0.021 Uiso calc R 1 1
C C21 0.3183(3) 0.03823(19) 0.60280(6) 0.0187(5) Uani d . 1 1
H H21 0.3693 0.0467 0.6293 0.022 Uiso calc R 1 1
C C22 0.0525(3) 0.21390(18) 0.35149(6) 0.0152(4) Uani d . 1 1
C C23 0.2113(3) 0.29919(19) 0.33754(6) 0.0169(4) Uani d . 1 1
H H23 0.3381 0.2981 0.3506 0.020 Uiso calc R 1 1
C C24 0.1815(3) 0.37822(18) 0.30697(6) 0.0167(4) Uani d . 1 1
H H24 0.0526 0.3762 0.2948 0.020 Uiso calc R 1 1
C C25 0.3260(3) 0.46782(18) 0.29013(5) 0.0161(5) Uani d . 1 1
C C26 0.2651(3) 0.5491(2) 0.25947(6) 0.0215(5) Uani d . 1 1
H H26 0.1334 0.5421 0.2488 0.026 Uiso calc R 1 1
C C27 0.3945(4) 0.6398(2) 0.24439(6) 0.0266(5) Uani d . 1 1
H H27 0.3517 0.6940 0.2234 0.032 Uiso calc R 1 1
C C28 0.5861(4) 0.6511(2) 0.26003(6) 0.0280(5) Uani d . 1 1
H H28 0.6742 0.7145 0.2503 0.034 Uiso calc R 1 1
C C29 0.6485(3) 0.5695(2) 0.29001(6) 0.0251(5) Uani d . 1 1
H H29 0.7807 0.5765 0.3004 0.030 Uiso calc R 1 1
C C30 0.5218(3) 0.4784(2) 0.30487(6) 0.0216(5) Uani d . 1 1
H H30 0.5675 0.4225 0.3252 0.026 Uiso calc R 1 1
H H2A -0.075(4) -0.237(3) 0.4105(7) 0.036(8) Uiso d . 1 1

loop_
_atom_site_aniso_label
_atom_site_aniso_U_11
_atom_site_aniso_U_22
_atom_site_aniso_U_33
_atom_site_aniso_U_12
_atom_site_aniso_U_13
_atom_site_aniso_U_23
O1 0.0206(7) 0.0181(8) 0.0127(7) -0.0011(6) -0.0039(6) 0.0009(6)
O2 0.0138(7) 0.0121(8) 0.0174(7) -0.0050(6) -0.0006(5) 0.0018(6)
O3 0.0167(7) 0.0145(8) 0.0151(7) -0.0016(6) -0.0021(6) 0.0062(6)
O4 0.0215(8) 0.0202(8) 0.0187(7) -0.0006(6) -0.0053(6) 0.0057(6)
C1 0.0169(10) 0.0159(11) 0.0134(10) 0.0030(9) -0.0012(8) 0.0008(8)
C2 0.0160(11) 0.0154(12) 0.0101(9) -0.0050(9) -0.0021(8) 0.0034(8)
C3 0.0175(11) 0.0116(11) 0.0128(9) -0.0043(8) 0.0022(8) 0.0029(8)
C5 0.0167(10) 0.0119(11) 0.0151(10) 0.0000(8) 0.0017(8) 0.0017(9)
C6 0.0124(10) 0.0103(10) 0.0145(9) -0.0023(9) 0.0015(8) 0.0042(8)
C7 0.0151(11) 0.0104(11) 0.0171(10) -0.0006(9) 0.0006(8) 0.0034(8)
C8 0.0129(10) 0.0130(11) 0.0134(10) -0.0041(8) -0.0018(8) 0.0040(9)
C9 0.0132(10) 0.0133(11) 0.0123(10) -0.0017(8) 0.0007(8) 0.0027(8)
C10 0.0115(10) 0.0143(12) 0.0143(10) 0.0000(8) -0.0003(8) 0.0014(8)
C11 0.0101(9) 0.0129(10) 0.0125(9) -0.0023(8) -0.0008(7) 0.0020(8)
C12 0.0130(10) 0.0180(12) 0.0154(10) 0.0038(9) -0.0021(8) 0.0020(9)
C13 0.0239(12) 0.0191(12) 0.0164(10) 0.0053(9) 0.0028(8) -0.0009(9)
C14 0.0251(11) 0.0189(12) 0.0124(10) 0.0011(10) 0.0033(9) -0.0027(9)
C15 0.0234(12) 0.0167(12) 0.0101(9) -0.0004(9) 0.0001(8) 0.0004(9)
C16 0.0350(13) 0.0240(13) 0.0135(10) -0.0009(11) 0.0067(9) 0.0002(9)
C17 0.0342(13) 0.0211(13) 0.0140(10) 0.0024(10) -0.0052(9) -0.0005(10)
C18 0.0118(10) 0.0200(12) 0.0166(10) -0.0004(8) -0.0002(8) -0.0011(9)
C19 0.0179(10) 0.0187(12) 0.0159(10) 0.0020(9) 0.0034(9) 0.0011(9)
C20 0.0214(11) 0.0167(11) 0.0134(9) -0.0028(9) 0.0035(8) 0.0005(8)
C21 0.0252(12) 0.0211(12) 0.0097(9) -0.0069(10) 0.0004(9) -0.0026(9)
C22 0.0240(12) 0.0118(11) 0.0097(9) 0.0041(9) -0.0005(8) -0.0006(8)
C23 0.0213(11) 0.0158(11) 0.0136(9) -0.0021(9) -0.0010(8) 0.0017(9)
C24 0.0235(11) 0.0153(11) 0.0113(9) 0.0006(9) 0.0008(9) -0.0038(8)
C25 0.0294(12) 0.0101(11) 0.0086(9) 0.0003(9) 0.0020(9) -0.0012(8)
C26 0.0337(13) 0.0183(13) 0.0126(10) 0.0008(10) -0.0040(9) -0.0009(9)
C27 0.0472(15) 0.0196(12) 0.0132(10) -0.0034(12) -0.0014(10) 0.0054(9)
C28 0.0395(14) 0.0236(13) 0.0208(11) -0.0101(11) 0.0070(10) 0.0051(10)
C29 0.0314(13) 0.0258(13) 0.0181(11) -0.0052(10) 0.0017(9) 0.0025(10)
C30 0.0296(13) 0.0190(12) 0.0163(10) -0.0002(9) 0.0000(10) 0.0037(9)

loop_
_atom_type_symbol
_atom_type_description
_atom_type_scat_dispersion_real
_atom_type_scat_dispersion_imag
_atom_type_scat_source
C C 0.0181 0.0091 'International Tables Vol C Tables 4.2.6.8 and 6.1.1.4'
H H 0.0000 0.0000 'International Tables Vol C Tables 4.2.6.8 and 6.1.1.4'
O O 0.0492 0.0322 'International Tables Vol C Tables 4.2.6.8 and 6.1.1.4'

loop_
_geom_angle_atom_site_label_1
_geom_angle_atom_site_label_2
_geom_angle_atom_site_label_3
_geom_angle
C21 O1 C2 105.71(15)
C9 O2 H2A 113.2(18)
C22 O3 C8 117.51(15)
C2 C1 C11 110.44(16)
C2 C1 H1A 109.6
C11 C1 H1A 109.6
C2 C1 H1B 109.6
C11 C1 H1B 109.6
H1A C1 H1B 108.1
C3 C2 O1 111.00(17)
C3 C2 C1 129.70(18)
O1 C2 C1 119.26(17)
C2 C3 C20 105.98(17)
C2 C3 C5 122.13(17)
C20 C3 C5 131.80(18)
C3 C5 C19 109.58(15)
C3 C5 C6 108.72(15)
C19 C5 C6 115.06(16)
C3 C5 H5 107.7
C19 C5 H5 107.7
C6 C5 H5 107.7
C7 C6 C11 108.71(15)
C7 C6 C5 110.13(15)
C11 C6 C5 115.12(15)
C7 C6 H6 107.5
C11 C6 H6 107.5
C5 C6 H6 107.5
C8 C7 C6 116.43(16)
C8 C7 H7A 108.2
C6 C7 H7A 108.2
C8 C7 H7B 108.2
C6 C7 H7B 108.2
H7A C7 H7B 107.3
O3 C8 C7 108.23(15)
O3 C8 C9 111.69(15)
C7 C8 C9 112.61(15)
O3 C8 H8 108.1
C7 C8 H8 108.1
C9 C8 H8 108.1
O2 C9 C8 98.81(14)
O2 C9 C10 107.73(14)
C8 C9 C10 112.52(15)
O2 C9 C15 106.84(15)
C8 C9 C15 114.60(15)
C10 C9 C15 114.68(15)
C12 C10 C18 108.96(15)
C12 C10 C11 108.84(15)
C18 C10 C11 108.63(15)
C12 C10 C9 108.74(15)
C18 C10 C9 113.04(15)
C11 C10 C9 108.56(14)
C6 C11 C1 114.81(15)
C6 C11 C10 110.32(15)
C1 C11 C10 111.11(15)
C6 C11 H11 106.7
C1 C11 H11 106.7
C10 C11 H11 106.7
C13 C12 C10 113.86(16)
C13 C12 H12A 108.8
C10 C12 H12A 108.8
C13 C12 H12B 108.8
C10 C12 H12B 108.8
H12A C12 H12B 107.7
C14 C13 C12 111.37(16)
C14 C13 H13A 109.4
C12 C13 H13A 109.4
C14 C13 H13B 109.4
C12 C13 H13B 109.4
H13A C13 H13B 108.0
C13 C14 C15 113.94(16)
C13 C14 H14A 108.8
C15 C14 H14A 108.8
C13 C14 H14B 108.8
C15 C14 H14B 108.8
H14A C14 H14B 107.7
C17 C15 C16 106.63(16)
C17 C15 C14 107.83(16)
C16 C15 C14 107.38(16)
C17 C15 C9 110.07(16)
C16 C15 C9 116.97(17)
C14 C15 C9 107.63(15)
C15 C16 H16A 109.5
C15 C16 H16B 109.5
H16A C16 H16B 109.5
C15 C16 H16C 109.5
H16A C16 H16C 109.5
H16B C16 H16C 109.5
C15 C17 H17A 109.5
C15 C17 H17B 109.5
H17A C17 H17B 109.5
C15 C17 H17C 109.5
H17A C17 H17C 109.5
H17B C17 H17C 109.5
C10 C18 H18A 109.5
C10 C18 H18B 109.5
H18A C18 H18B 109.5
C10 C18 H18C 109.5
H18A C18 H18C 109.5
H18B C18 H18C 109.5
C5 C19 H19A 109.5
C5 C19 H19B 109.5
H19A C19 H19B 109.5
C5 C19 H19C 109.5
H19A C19 H19C 109.5
H19B C19 H19C 109.5
C21 C20 C3 106.84(18)
C21 C20 H20 126.6
C3 C20 H20 126.6
C20 C21 O1 110.47(16)
C20 C21 H21 124.8
O1 C21 H21 124.8
O4 C22 O3 124.71(18)
O4 C22 C23 125.53(18)
O3 C22 C23 109.76(16)
C24 C23 C22 121.45(18)
C24 C23 H23 119.3
C22 C23 H23 119.3
C23 C24 C25 127.04(19)
C23 C24 H24 116.5
C25 C24 H24 116.5
C26 C25 C30 118.55(19)
C26 C25 C24 119.32(19)
C30 C25 C24 122.08(18)
C27 C26 C25 120.8(2)
C27 C26 H26 119.6
C25 C26 H26 119.6
C28 C27 C26 119.9(2)
C28 C27 H27 120.1
C26 C27 H27 120.1
C27 C28 C29 119.5(2)
C27 C28 H28 120.2
C29 C28 H28 120.2
C30 C29 C28 121.0(2)
C30 C29 H29 119.5
C28 C29 H29 119.5
C29 C30 C25 120.2(2)
C29 C30 H30 119.9
C25 C30 H30 119.9

loop_
_geom_bond_atom_site_label_1
_geom_bond_atom_site_label_2
_geom_bond_distance
O1 C21 1.375(2)
O1 C2 1.376(2)
O2 C9 1.448(2)
O2 H2A 0.82(3)
O3 C22 1.351(2)
O3 C8 1.457(2)
O4 C22 1.206(2)
C1 C2 1.477(3)
C1 C11 1.556(3)
C1 H1A 0.9900
C1 H1B 0.9900
C2 C3 1.342(3)
C3 C20 1.435(3)
C3 C5 1.499(3)
C5 C19 1.537(3)
C5 C6 1.556(3)
C5 H5 1.0000
C6 C7 1.530(3)
C6 C11 1.540(3)
C6 H6 1.0000
C7 C8 1.524(3)
C7 H7A 0.9900
C7 H7B 0.9900
C8 C9 1.549(3)
C8 H8 1.0000
C9 C10 1.570(3)
C9 C15 1.580(3)
C10 C12 1.544(3)
C10 C18 1.553(3)
C10 C11 1.570(3)
C11 H11 1.0000
C12 C13 1.534(3)
C12 H12A 0.9900
C12 H12B 0.9900
C13 C14 1.529(3)
C13 H13A 0.9900
C13 H13B 0.9900
C14 C15 1.547(3)
C14 H14A 0.9900
C14 H14B 0.9900
C15 C17 1.534(3)
C15 C16 1.546(3)
C16 H16A 0.9800
C16 H16B 0.9800
C16 H16C 0.9800
C17 H17A 0.9800
C17 H17B 0.9800
C17 H17C 0.9800
C18 H18A 0.9800
C18 H18B 0.9800
C18 H18C 0.9800
C19 H19A 0.9800
C19 H19B 0.9800
C19 H19C 0.9800
C20 C21 1.342(3)
C20 H20 0.9500
C21 H21 0.9500
C22 C23 1.469(3)
C23 C24 1.335(3)
C23 H23 0.9500
C24 C25 1.466(3)
C24 H24 0.9500
C25 C26 1.397(3)
C25 C30 1.399(3)
C26 C27 1.388(3)
C26 H26 0.9500
C27 C28 1.385(3)
C27 H27 0.9500
C28 C29 1.387(3)
C28 H28 0.9500
C29 C30 1.377(3)
C29 H29 0.9500
C30 H30 0.9500

loop_
_geom_hbond_atom_site_label_D
_geom_hbond_atom_site_label_H
_geom_hbond_atom_site_label_A
_geom_hbond_site_symmetry_A
_geom_hbond_distance_DH
_geom_hbond_distance_HA
_geom_hbond_distance_DA
_geom_hbond_angle_DHA
_geom_hbond_publ_flag
O2 H2A O1 4_446 0.82(3) 2.28(3) 3.067(2) 160(2) yes
C18 H18A O3 . 0.98 2.23 3.039(2) 139 yes

loop_
_geom_torsion_atom_site_label_1
_geom_torsion_atom_site_label_2
_geom_torsion_atom_site_label_3
_geom_torsion_atom_site_label_4
_geom_torsion
C21 O1 C2 C3 -0.3(2)
C21 O1 C2 C1 177.67(17)
C11 C1 C2 C3 -5.0(3)
C11 C1 C2 O1 177.44(16)
O1 C2 C3 C20 0.0(2)
C1 C2 C3 C20 -177.72(19)
O1 C2 C3 C5 -176.94(16)
C1 C2 C3 C5 5.3(3)
C2 C3 C5 C19 101.4(2)
C20 C3 C5 C19 -74.6(3)
C2 C3 C5 C6 -25.1(2)
C20 C3 C5 C6 158.87(19)
C3 C5 C6 C7 169.67(16)
C19 C5 C6 C7 46.4(2)
C3 C5 C6 C11 46.4(2)
C19 C5 C6 C11 -77.0(2)
C11 C6 C7 C8 -52.9(2)
C5 C6 C7 C8 -179.92(16)
C22 O3 C8 C7 -106.31(17)
C22 O3 C8 C9 129.17(16)
C6 C7 C8 O3 -77.3(2)
C6 C7 C8 C9 46.7(2)
O3 C8 C9 O2 -171.41(13)
C7 C8 C9 O2 66.56(18)
O3 C8 C9 C10 75.14(18)
C7 C8 C9 C10 -46.9(2)
O3 C8 C9 C15 -58.2(2)
C7 C8 C9 C15 179.73(16)
O2 C9 C10 C12 65.18(19)
C8 C9 C10 C12 173.04(15)
C15 C9 C10 C12 -53.6(2)
O2 C9 C10 C18 -173.68(15)
C8 C9 C10 C18 -65.8(2)
C15 C9 C10 C18 67.5(2)
O2 C9 C10 C11 -53.09(19)
C8 C9 C10 C11 54.77(19)
C15 C9 C10 C11 -171.88(16)
C7 C6 C11 C1 -173.43(15)
C5 C6 C11 C1 -49.4(2)
C7 C6 C11 C10 60.11(19)
C5 C6 C11 C10 -175.83(15)
C2 C1 C11 C6 26.3(2)
C2 C1 C11 C10 152.33(16)
C12 C10 C11 C6 179.64(15)
C18 C10 C11 C6 61.13(18)
C9 C10 C11 C6 -62.16(18)
C12 C10 C11 C1 51.1(2)
C18 C10 C11 C1 -67.37(19)
C9 C10 C11 C1 169.34(15)
C18 C10 C12 C13 -71.1(2)
C11 C10 C12 C13 170.62(16)
C9 C10 C12 C13 52.5(2)
C10 C12 C13 C14 -54.4(2)
C12 C13 C14 C15 55.7(2)
C13 C14 C15 C17 -173.02(17)
C13 C14 C15 C16 72.4(2)
C13 C14 C15 C9 -54.3(2)
O2 C9 C15 C17 52.1(2)
C8 C9 C15 C17 -56.2(2)
C10 C9 C15 C17 171.43(16)
O2 C9 C15 C16 174.00(16)
C8 C9 C15 C16 65.7(2)
C10 C9 C15 C16 -66.7(2)
O2 C9 C15 C14 -65.12(18)
C8 C9 C15 C14 -173.46(15)
C10 C9 C15 C14 54.2(2)
C2 C3 C20 C21 0.3(2)
C5 C3 C20 C21 176.85(19)
C3 C20 C21 O1 -0.5(2)
C2 O1 C21 C20 0.5(2)
C8 O3 C22 O4 0.7(3)
C8 O3 C22 C23 -179.31(15)
O4 C22 C23 C24 -5.4(3)
O3 C22 C23 C24 174.62(18)
C22 C23 C24 C25 179.95(18)
C23 C24 C25 C26 -176.2(2)
C23 C24 C25 C30 1.2(3)
C30 C25 C26 C27 -1.1(3)
C24 C25 C26 C27 176.37(18)
C25 C26 C27 C28 -0.6(3)
C26 C27 C28 C29 1.6(3)
C27 C28 C29 C30 -0.9(3)
C28 C29 C30 C25 -0.8(3)
C26 C25 C30 C29 1.8(3)
C24 C25 C30 C29 -175.65(19)
